data_1568602
loop_
_publ_author_name
'Dubskikh, Vadim A.'
'Kolosov, Aleksei A.'
'Lysova, Anna A.'
'Samsonenko, Denis G.'
'Lavrov, Alexander N.'
'Kovalenko, Konstantin A.'
'Dybtsev, Danil N.'
'Fedin, Vladimir P.'

_publ_section_title
;
 A Series of Metal--Organic Frameworks with 2,2&#x2032;-Bipyridyl
 Derivatives: Synthesis vs. Structure Relationships, Adsorption, and
 Magnetic Studies
;
_journal_issue 5
_journal_name_full Molecules
_journal_page_first 2139
_journal_paper_doi 10.3390/molecules28052139
_journal_volume 28
_journal_year 2023
_chemical_formula_sum 'C34.5 H26.5 Mn2 N3.5 O9.5 S4'
_chemical_formula_weight 880.21
_space_group_crystal_system monoclinic
_space_group_IT_number 13
_space_group_name_Hall '-P 2yc'
_space_group_name_H-M_alt 'P 1 2/c 1'
_atom_sites_solution_hydrogens geom
_atom_sites_solution_primary dual
_atom_sites_solution_secondary difmap
_audit_creation_method SHELXL-2018/3
_cell_angle_alpha 90
_cell_angle_beta 107.876(6)
_cell_angle_gamma 90
_cell_formula_units_Z 4
_cell_length_a 16.206(3)
_cell_length_b 11.501(4)
_cell_length_c 22.561(3)
_cell_measurement_reflns_used 54805
_cell_measurement_temperature 100(2)
_cell_measurement_theta_max 29.0
_cell_measurement_theta_min 1.4
_cell_volume 4002.0(17)
_computing_cell_refinement 'XDS (Kabsch, 2010)'
_computing_data_collection 'Marccd (Doyle, 2011)'
_computing_data_reduction 'XDS (Kabsch, 2010)'
_computing_molecular_graphics 'ShelXle (H\"ubschle, 2011)'
_computing_publication_material 'CIFTAB (Sheldrick, 2015)'
_computing_structure_refinement 'SHELXL-2018 (Sheldrick, 2015)'
_computing_structure_solution 'SHELXT-2018 (Sheldrick, 2015)'
_diffrn_ambient_temperature 100(2)
_diffrn_detector_area_resol_mean 12.4
_diffrn_measured_fraction_theta_full 0.976
_diffrn_measured_fraction_theta_max 0.975
_diffrn_measurement_device_type 'Rayonix SX-165 CCD'
_diffrn_measurement_method '\f scan'
_diffrn_radiation_monochromator 'Double Crystal Monochromator'
_diffrn_radiation_source synchrotron
_diffrn_radiation_type synchrotron
_diffrn_radiation_wavelength 0.79313
_diffrn_reflns_av_R_equivalents 0.0376
_diffrn_reflns_av_unetI/netI 0.0191
_diffrn_reflns_Laue_measured_fraction_full 0.976
_diffrn_reflns_Laue_measured_fraction_max 0.975
_diffrn_reflns_limit_h_max 18
_diffrn_reflns_limit_h_min -18
_diffrn_reflns_limit_k_max 13
_diffrn_reflns_limit_k_min -13
_diffrn_reflns_limit_l_max 27
_diffrn_reflns_limit_l_min -27
_diffrn_reflns_number 65746
_diffrn_reflns_point_group_measured_fraction_full 0.976
_diffrn_reflns_point_group_measured_fraction_max 0.975
_diffrn_reflns_theta_full 28.417
_diffrn_reflns_theta_max 28.539
_diffrn_reflns_theta_min 1.473
_diffrn_source synchrotron
_exptl_absorpt_coefficient_mu 1.203
_exptl_absorpt_correction_T_max 1.0000
_exptl_absorpt_correction_T_min 0.8454
_exptl_absorpt_correction_type multi-scan
_exptl_absorpt_process_details 'XDS (Kabsch, 2010)'
_exptl_crystal_colour colorless
_exptl_crystal_density_diffrn 1.461
_exptl_crystal_description block
_exptl_crystal_F_000 1792
_exptl_crystal_size_max 0.10
_exptl_crystal_size_mid 0.06
_exptl_crystal_size_min 0.05
_refine_diff_density_max 1.393
_refine_diff_density_min -0.838
_refine_diff_density_rms 0.081
_refine_ls_extinction_method none
_refine_ls_goodness_of_fit_ref 1.028
_refine_ls_hydrogen_treatment constr
_refine_ls_matrix_type full
_refine_ls_number_parameters 689
_refine_ls_number_reflns 7148
_refine_ls_number_restraints 546
_refine_ls_restrained_S_all 1.034
_refine_ls_R_factor_all 0.0568
_refine_ls_R_factor_gt 0.0516
_refine_ls_shift/su_max 0.001
_refine_ls_shift/su_mean 0.000
_refine_ls_structure_factor_coef Fsqd
_refine_ls_weighting_details 'w=1/[\s^2^(Fo^2^)+(0.0930P)^2^+6.4270P] where P=(Fo^2^+2Fc^2^)/3'
_refine_ls_weighting_scheme calc
_refine_ls_wR_factor_gt 0.1493
_refine_ls_wR_factor_ref 0.1533
_reflns_Friedel_coverage 0.000
_reflns_number_gt 6346
_reflns_number_total 7148
_reflns_threshold_expression 'I > 2\s(I)'
_cod_data_source_file 4-final.cif
_cod_data_source_block ssm-1ab
_cod_original_sg_symbol_H-M 'P 2/c'
_cod_original_formula_sum 'C34.50 H26.50 Mn2 N3.50 O9.50 S4'
_cod_database_code 1568602
_shelx_shelxl_version_number 2018/3
_shelx_space_group_comment
;
The symmetry employed for this shelxl refinement is uniquely defined
by the following loop, which should always be used as a source of
symmetry information in preference to the above space-group names.
They are only intended as comments.
;
_shelx_estimated_absorpt_t_min 0.889
_shelx_estimated_absorpt_t_max 0.942

loop_
_space_group_symop_operation_xyz
'x, y, z'
'-x, y, -z+1/2'
'-x, -y, -z'
'x, -y, z-1/2'

loop_
_atom_site_label
_atom_site_type_symbol
_atom_site_fract_x
_atom_site_fract_y
_atom_site_fract_z
_atom_site_U_iso_or_equiv
_atom_site_adp_type
_atom_site_occupancy
_atom_site_site_symmetry_order
_atom_site_calc_flag
_atom_site_refinement_flags_posn
_atom_site_refinement_flags_adp
_atom_site_refinement_flags_occupancy
_atom_site_disorder_assembly
_atom_site_disorder_group
Mn1 Mn 0.84223(3) 0.08658(5) 0.32483(2) 0.03547(16) Uani 1 1 d . . . . .
Mn2 Mn 0.65605(3) 0.24273(5) 0.27659(2) 0.03886(17) Uani 1 1 d D . . . .
N11 N 0.96645(18) -0.0099(3) 0.36308(12) 0.0368(6) Uani 1 1 d . . . . .
N12 N 0.83274(18) -0.0109(3) 0.40817(12) 0.0371(6) Uani 1 1 d . . . . .
C1 C 1.0311(2) -0.0075(4) 0.33757(16) 0.0426(8) Uani 1 1 d . . . . .
H1 H 1.026326 0.043288 0.303450 0.051 Uiso 1 1 calc R U . . .
C2 C 1.1046(3) -0.0759(4) 0.35895(19) 0.0540(10) Uani 1 1 d . . . . .
H2 H 1.148457 -0.073969 0.339056 0.065 Uiso 1 1 calc R U . . .
C3 C 1.1128(3) -0.1468(4) 0.4096(2) 0.0584(11) Uani 1 1 d . . . . .
H3 H 1.162487 -0.194888 0.424994 0.070 Uiso 1 1 calc R U . . .
C4 C 1.0481(3) -0.1475(4) 0.43809(18) 0.0495(9) Uani 1 1 d . . . . .
H4 H 1.053753 -0.193610 0.474059 0.059 Uiso 1 1 calc R U . . .
C5 C 0.9745(2) -0.0791(3) 0.41278(15) 0.0380(8) Uani 1 1 d . . . . .
C6 C 0.9010(2) -0.0761(3) 0.43973(15) 0.0367(7) Uani 1 1 d . . . . .
C7 C 0.9025(2) -0.1350(3) 0.49399(16) 0.0431(8) Uani 1 1 d . . . . .
H7 H 0.950939 -0.181629 0.515250 0.052 Uiso 1 1 calc R U . . .
C8 C 0.8328(3) -0.1245(4) 0.51634(17) 0.0466(9) Uani 1 1 d . . . . .
H8 H 0.832022 -0.164848 0.552914 0.056 Uiso 1 1 calc R U . . .
C9 C 0.7635(2) -0.0543(4) 0.48479(17) 0.0452(9) Uani 1 1 d . . . . .
H9 H 0.715704 -0.043738 0.500220 0.054 Uiso 1 1 calc R U . . .
C10 C 0.7654(2) -0.0001(3) 0.43066(16) 0.0402(8) Uani 1 1 d . . . . .
H10 H 0.717373 0.046379 0.408526 0.048 Uiso 1 1 calc R U . . .
O11 O 0.78007(17) -0.0355(3) 0.24655(12) 0.0514(7) Uani 1 1 d . . . . .
O12 O 0.68214(19) 0.0540(3) 0.28031(11) 0.0516(7) Uani 1 1 d . . . . .
O13 O 0.45328(18) -0.2526(4) -0.19830(12) 0.0675(10) Uani 1 1 d . . . . .
O14 O 0.59447(17) -0.2161(3) -0.15374(11) 0.0509(7) Uani 1 1 d . . . . .
O21 O 0.77840(15) 0.2338(2) 0.35351(10) 0.0373(5) Uani 1 1 d . . . . .
O22 O 0.91556(16) 0.2446(2) 0.41123(11) 0.0431(6) Uani 1 1 d . . . . .
C11 C 0.7030(3) -0.0090(4) 0.24100(16) 0.0463(9) Uani 1 1 d . . . . .
C12 C 0.6325(2) -0.0507(3) 0.18623(15) 0.0413(8) Uani 1 1 d . . . . .
C13 C 0.5452(3) -0.0464(4) 0.17684(17) 0.0480(9) Uani 1 1 d . . . . .
H13 H 0.520170 -0.018118 0.206973 0.058 Uiso 1 1 calc R U . . .
C14 C 0.4962(2) -0.0882(4) 0.11789(16) 0.0433(8) Uani 1 1 d . . . . .
H14 H 0.434650 -0.092600 0.104435 0.052 Uiso 1 1 calc R U . . .
C15 C 0.5464(2) -0.1217(3) 0.08207(15) 0.0352(7) Uani 1 1 d . . . . .
C16 C 0.5161(2) -0.1602(3) 0.01733(15) 0.0352(7) Uani 1 1 d . . . . .
C17 C 0.4333(2) -0.1869(3) -0.01696(16) 0.0410(8) Uani 1 1 d . . . . .
H17 H 0.386064 -0.188323 -0.000322 0.049 Uiso 1 1 calc R U . . .
C18 C 0.4249(2) -0.2121(4) -0.07967(16) 0.0417(8) Uani 1 1 d . . . . .
H18 H 0.371439 -0.231495 -0.109840 0.050 Uiso 1 1 calc R U . . .
C19 C 0.5015(2) -0.2057(3) -0.09240(15) 0.0397(8) Uani 1 1 d . . . . .
C20 C 0.5171(2) -0.2256(4) -0.15298(16) 0.0462(9) Uani 1 1 d . . . . .
S11 S 0.65496(6) -0.10465(9) 0.12190(4) 0.0436(2) Uani 1 1 d . . . . .
S12 S 0.58548(5) -0.16878(8) -0.02706(4) 0.0383(2) Uani 1 1 d . . . . .
O23 O 0.87977(15) 0.8150(2) 0.75832(11) 0.0415(6) Uani 1 1 d . . . . .
O24 O 0.74307(16) 0.7493(3) 0.71713(12) 0.0508(7) Uani 1 1 d . . . . .
C21 C 0.8392(2) 0.2773(3) 0.39892(15) 0.0345(7) Uani 1 1 d . . . . .
C22 C 0.8144(2) 0.3633(3) 0.43898(16) 0.0384(7) Uani 1 1 d . U . . .
C23 C 0.7349(3) 0.3872(5) 0.4434(2) 0.0692(13) Uani 1 1 d . U . . .
H23 H 0.682817 0.355889 0.416028 0.083 Uiso 1 1 calc R U . . .
C24 C 0.7370(3) 0.4635(5) 0.4930(3) 0.0798(15) Uani 1 1 d . U . . .
H24 H 0.686873 0.486816 0.503304 0.096 Uiso 1 1 calc R U . . .
C25 C 0.8184(2) 0.4998(4) 0.52439(19) 0.0499(9) Uani 1 1 d . U . . .
C26 C 0.8446(2) 0.5765(4) 0.57814(18) 0.0452(9) Uani 1 1 d . . . . .
C27 C 0.9252(2) 0.6223(3) 0.60804(18) 0.0432(8) Uani 1 1 d . . . . .
H27 H 0.974825 0.608710 0.595068 0.052 Uiso 1 1 calc R U . . .
C28 C 0.9263(2) 0.6911(3) 0.65969(16) 0.0417(8) Uani 1 1 d . . . . .
H28 H 0.976802 0.728878 0.685345 0.050 Uiso 1 1 calc R U . . .
C29 C 0.8471(2) 0.6981(4) 0.66917(16) 0.0428(8) Uani 1 1 d . . . . .
C30 C 0.8207(2) 0.7585(3) 0.71856(15) 0.0410(8) Uani 1 1 d . . . . .
S21 S 0.89349(5) 0.43513(8) 0.49588(4) 0.0371(2) Uani 1 1 d . U . . .
S22 S 0.76958(6) 0.62006(10) 0.61371(5) 0.0500(3) Uani 1 1 d . . . . .
O1D O 0.6581(19) 0.4314(7) 0.2754(9) 0.085(3) Uani 0.25 1 d D U P A 1
C11D C 0.6341(12) 0.4586(11) 0.2190(8) 0.087(3) Uani 0.25 1 d D U P A 1
H11D H 0.617228 0.395574 0.190574 0.105 Uiso 0.25 1 calc R U P A 1
N1D N 0.6289(10) 0.5627(12) 0.1935(8) 0.099(4) Uani 0.25 1 d D U P A 1
C12D C 0.599(2) 0.580(2) 0.1266(8) 0.096(6) Uani 0.25 1 d D U P A 1
H12A H 0.599921 0.663135 0.117334 0.144 Uiso 0.25 1 calc R U P A 1
H12B H 0.636806 0.537942 0.107503 0.144 Uiso 0.25 1 calc R U P A 1
H12C H 0.539450 0.550617 0.109704 0.144 Uiso 0.25 1 calc R U P A 1
C13D C 0.653(2) 0.6682(10) 0.2309(10) 0.119(5) Uani 0.25 1 d D U P A 1
H13A H 0.644349 0.735903 0.203300 0.178 Uiso 0.25 1 calc R U P A 1
H13B H 0.616108 0.675833 0.258074 0.178 Uiso 0.25 1 calc R U P A 1
H13C H 0.713691 0.663531 0.256314 0.178 Uiso 0.25 1 calc R U P A 1
O2D O 0.6506(14) 0.4302(8) 0.2917(15) 0.087(3) Uani 0.25 1 d D U P A 2
C21D C 0.5833(11) 0.4859(11) 0.2866(9) 0.090(3) Uani 0.25 1 d D U P A 2
H21D H 0.531438 0.448410 0.262808 0.108 Uiso 0.25 1 calc R U P A 2
N2D N 0.5720(10) 0.5886(12) 0.3088(8) 0.116(4) Uani 0.25 1 d D U P A 2
C22D C 0.4868(12) 0.641(2) 0.2974(14) 0.124(5) Uani 0.25 1 d D U P A 2
H22A H 0.492786 0.716797 0.317929 0.187 Uiso 0.25 1 calc R U P A 2
H22B H 0.459417 0.650625 0.252491 0.187 Uiso 0.25 1 calc R U P A 2
H22C H 0.450654 0.590098 0.314148 0.187 Uiso 0.25 1 calc R U P A 2
C23D C 0.6447(13) 0.6582(17) 0.3462(14) 0.119(4) Uani 0.25 1 d D U P A 2
H23A H 0.622828 0.731188 0.358122 0.179 Uiso 0.25 1 calc R U P A 2
H23B H 0.676010 0.614870 0.383767 0.179 Uiso 0.25 1 calc R U P A 2
H23C H 0.683935 0.675301 0.321849 0.179 Uiso 0.25 1 calc R U P A 2
O3D O 0.6492(13) 0.4318(7) 0.2833(16) 0.086(3) Uani 0.25 1 d D U P A 3
C31D C 0.7247(13) 0.4384(13) 0.2843(10) 0.103(3) Uani 0.25 1 d D U P A 3
H31D H 0.745159 0.371867 0.268096 0.124 Uiso 0.25 1 calc R U P A 3
N3D N 0.7829(11) 0.5208(14) 0.3036(8) 0.120(4) Uani 0.25 1 d D U P A 3
C32D C 0.8721(12) 0.5086(19) 0.3031(13) 0.100(5) Uani 0.25 1 d D U P A 3
H32A H 0.904296 0.579822 0.319391 0.149 Uiso 0.25 1 calc R U P A 3
H32B H 0.899223 0.442505 0.329203 0.149 Uiso 0.25 1 calc R U P A 3
H32C H 0.872676 0.495461 0.260315 0.149 Uiso 0.25 1 calc R U P A 3
C33D C 0.7635(13) 0.6289(15) 0.3300(14) 0.119(4) Uani 0.25 1 d D U P A 3
H33A H 0.815132 0.678617 0.341488 0.178 Uiso 0.25 1 calc R U P A 3
H33B H 0.716080 0.669059 0.299097 0.178 Uiso 0.25 1 calc R U P A 3
H33C H 0.746266 0.612002 0.367069 0.178 Uiso 0.25 1 calc R U P A 3
O4D O 0.6571(19) 0.4319(7) 0.2821(14) 0.084(3) Uani 0.25 1 d D U P A 4
C41D C 0.7019(13) 0.5061(11) 0.3147(10) 0.097(3) Uani 0.25 1 d D U P A 4
H41D H 0.758607 0.480590 0.337401 0.117 Uiso 0.25 1 calc R U P A 4
N4D N 0.6863(11) 0.6163(11) 0.3245(8) 0.118(4) Uani 0.25 1 d D U P A 4
C42D C 0.7506(15) 0.6892(19) 0.3671(12) 0.118(5) Uani 0.25 1 d D U P A 4
H42A H 0.726624 0.767295 0.367820 0.178 Uiso 0.25 1 calc R U P A 4
H42B H 0.766349 0.655611 0.409023 0.178 Uiso 0.25 1 calc R U P A 4
H42C H 0.802220 0.694150 0.353338 0.178 Uiso 0.25 1 calc R U P A 4
C43D C 0.6029(14) 0.6701(16) 0.2935(15) 0.126(4) Uani 0.25 1 d D U P A 4
H43A H 0.603953 0.751476 0.306615 0.189 Uiso 0.25 1 calc R U P A 4
H43B H 0.591684 0.666789 0.248255 0.189 Uiso 0.25 1 calc R U P A 4
H43C H 0.557074 0.628410 0.304569 0.189 Uiso 0.25 1 calc R U P A 4
O5D O 0.8299(10) 0.6630(13) 0.1780(6) 0.092(4) Uani 0.25 1 d D U P B -1
C51D C 0.8511(9) 0.6879(11) 0.2332(6) 0.091(4) Uani 0.25 1 d D U P B -1
H51D H 0.850442 0.768849 0.241381 0.110 Uiso 0.25 1 calc R U P B -1
N5D N 0.8747(8) 0.6223(9) 0.2832(5) 0.068(3) Uani 0.25 1 d D U P B -1
C52D C 0.8913(16) 0.6706(16) 0.3457(6) 0.099(5) Uani 0.25 1 d D U P B -1
H52A H 0.941207 0.723227 0.354836 0.149 Uiso 0.25 1 calc R U P B -1
H52B H 0.903606 0.607364 0.376248 0.149 Uiso 0.25 1 calc R U P B -1
H52C H 0.840142 0.713768 0.347868 0.149 Uiso 0.25 1 calc R U P B -1
C53D C 0.8747(17) 0.4962(9) 0.2802(7) 0.077(5) Uani 0.25 1 d D U P B -1
H53A H 0.876865 0.464132 0.320937 0.116 Uiso 0.25 1 calc R U P B -1
H53B H 0.925393 0.469764 0.269006 0.116 Uiso 0.25 1 calc R U P B -1
H53C H 0.821705 0.469618 0.248760 0.116 Uiso 0.25 1 calc R U P B -1
O6D O 0.5348(9) 0.5060(14) 0.5017(6) 0.086(4) Uani 0.25 1 d D U P C -3
C61D C 0.4685(10) 0.5335(13) 0.4594(6) 0.085(4) Uani 0.25 1 d D U P C -3
H61D H 0.417240 0.537583 0.471447 0.103 Uiso 0.25 1 calc R U P C -3
N6D N 0.4577(8) 0.5579(11) 0.4004(6) 0.079(4) Uani 0.25 1 d D U P C -3
C62D C 0.3734(10) 0.5887(19) 0.3571(9) 0.074(5) Uani 0.25 1 d D U P C -3
H62A H 0.378693 0.660678 0.335303 0.111 Uiso 0.25 1 calc R U P C -3
H62B H 0.331725 0.600097 0.380145 0.111 Uiso 0.25 1 calc R U P C -3
H62C H 0.353219 0.525918 0.326697 0.111 Uiso 0.25 1 calc R U P C -3
C63D C 0.5290(11) 0.556(2) 0.3740(7) 0.095(5) Uani 0.25 1 d D U P C -3
H63A H 0.507016 0.575189 0.329488 0.143 Uiso 0.25 1 calc R U P C -3
H63B H 0.555463 0.479023 0.379303 0.143 Uiso 0.25 1 calc R U P C -3
H63C H 0.572444 0.614190 0.395252 0.143 Uiso 0.25 1 calc R U P C -3

loop_
_atom_site_aniso_label
_atom_site_aniso_U_11
_atom_site_aniso_U_22
_atom_site_aniso_U_33
_atom_site_aniso_U_23
_atom_site_aniso_U_13
_atom_site_aniso_U_12
Mn1 0.0270(3) 0.0550(3) 0.0235(3) 0.0011(2) 0.00646(19) 0.0045(2)
Mn2 0.0252(3) 0.0661(4) 0.0237(3) 0.0003(2) 0.0051(2) 0.0052(2)
N11 0.0283(15) 0.0554(17) 0.0253(13) -0.0034(12) 0.0059(11) 0.0044(12)
N12 0.0302(15) 0.0520(17) 0.0277(13) -0.0010(12) 0.0070(11) 0.0020(12)
C1 0.0331(19) 0.068(2) 0.0279(16) -0.0008(16) 0.0107(13) 0.0059(16)
C2 0.038(2) 0.086(3) 0.041(2) 0.0047(19) 0.0180(17) 0.0140(19)
C3 0.042(2) 0.085(3) 0.052(2) 0.014(2) 0.0205(18) 0.026(2)
C4 0.041(2) 0.069(3) 0.0398(19) 0.0097(18) 0.0149(16) 0.0147(18)
C5 0.0312(18) 0.052(2) 0.0291(16) -0.0011(14) 0.0073(13) 0.0054(14)
C6 0.0313(18) 0.0495(19) 0.0265(15) -0.0009(13) 0.0047(13) 0.0036(14)
C7 0.038(2) 0.057(2) 0.0325(17) 0.0037(15) 0.0090(14) 0.0054(16)
C8 0.044(2) 0.063(2) 0.0344(18) 0.0094(17) 0.0137(15) 0.0047(17)
C9 0.035(2) 0.065(2) 0.0375(18) 0.0042(17) 0.0151(15) 0.0038(17)
C10 0.0289(18) 0.058(2) 0.0348(17) 0.0025(15) 0.0106(14) 0.0024(15)
O11 0.0382(16) 0.0774(19) 0.0323(13) -0.0010(12) 0.0016(11) -0.0022(13)
O12 0.0514(16) 0.0700(18) 0.0280(12) -0.0077(12) 0.0043(11) -0.0044(13)
O13 0.0286(15) 0.144(3) 0.0267(13) -0.0061(15) 0.0034(11) 0.0109(16)
O14 0.0315(14) 0.093(2) 0.0275(12) 0.0001(13) 0.0083(10) 0.0046(13)
O21 0.0276(12) 0.0534(14) 0.0283(11) -0.0029(10) 0.0047(9) 0.0014(10)
O22 0.0286(13) 0.0640(16) 0.0332(12) -0.0045(11) 0.0045(10) 0.0048(11)
C11 0.047(2) 0.062(2) 0.0266(17) 0.0010(16) 0.0063(15) -0.0026(17)
C12 0.038(2) 0.058(2) 0.0263(16) -0.0030(15) 0.0077(14) -0.0008(16)
C13 0.040(2) 0.073(3) 0.0333(18) -0.0101(17) 0.0138(15) -0.0026(18)
C14 0.0326(19) 0.064(2) 0.0330(18) -0.0066(16) 0.0099(14) -0.0051(16)
C15 0.0313(17) 0.0455(18) 0.0279(16) 0.0000(13) 0.0076(13) -0.0020(14)
C16 0.0319(18) 0.0471(18) 0.0269(16) 0.0017(13) 0.0095(13) 0.0002(14)
C17 0.0297(18) 0.064(2) 0.0305(17) -0.0018(15) 0.0103(13) 0.0000(15)
C18 0.0300(18) 0.067(2) 0.0274(16) -0.0048(15) 0.0072(13) 0.0015(16)
C19 0.0292(18) 0.061(2) 0.0266(16) 0.0001(15) 0.0049(13) 0.0039(15)
C20 0.028(2) 0.083(3) 0.0267(17) 0.0032(17) 0.0069(14) 0.0084(17)
S11 0.0304(5) 0.0721(6) 0.0260(4) -0.0032(4) 0.0051(3) 0.0019(4)
S12 0.0279(4) 0.0611(5) 0.0253(4) -0.0003(3) 0.0075(3) -0.0018(4)
O23 0.0297(13) 0.0644(16) 0.0294(11) -0.0078(11) 0.0078(9) -0.0018(11)
O24 0.0301(15) 0.092(2) 0.0307(12) -0.0086(12) 0.0094(10) -0.0071(12)
C21 0.0281(18) 0.0472(18) 0.0276(15) 0.0041(13) 0.0079(13) 0.0000(13)
C22 0.0287(17) 0.0517(19) 0.0341(16) -0.0040(14) 0.0085(13) -0.0031(14)
C23 0.033(2) 0.100(3) 0.072(3) -0.046(3) 0.0132(19) -0.012(2)
C24 0.038(2) 0.113(4) 0.088(3) -0.058(3) 0.019(2) -0.008(2)
C25 0.0342(19) 0.064(2) 0.051(2) -0.0177(18) 0.0117(16) -0.0033(16)
C26 0.0314(19) 0.061(2) 0.042(2) -0.0121(17) 0.0093(15) -0.0008(15)
C27 0.0300(19) 0.053(2) 0.046(2) -0.0095(16) 0.0103(15) 0.0001(15)
C28 0.0285(18) 0.057(2) 0.0369(18) -0.0088(16) 0.0067(14) -0.0013(15)
C29 0.0293(18) 0.063(2) 0.0334(17) -0.0101(16) 0.0061(14) -0.0055(15)
C30 0.0299(19) 0.066(2) 0.0266(16) -0.0022(15) 0.0074(13) -0.0018(15)
S21 0.0287(4) 0.0516(5) 0.0297(4) -0.0025(3) 0.0070(3) -0.0004(3)
S22 0.0301(5) 0.0759(7) 0.0439(5) -0.0207(5) 0.0111(4) -0.0083(4)
O1D 0.078(4) 0.076(4) 0.111(5) 0.032(4) 0.043(4) 0.028(4)
C11D 0.086(5) 0.072(4) 0.109(6) 0.024(4) 0.037(5) 0.030(4)
N1D 0.110(8) 0.066(6) 0.117(8) 0.008(7) 0.030(7) 0.032(6)
C12D 0.110(12) 0.069(10) 0.116(12) 0.015(10) 0.044(11) 0.032(10)
C13D 0.124(9) 0.086(8) 0.135(9) -0.001(8) 0.024(8) 0.023(8)
O2D 0.083(4) 0.075(4) 0.107(5) 0.023(4) 0.036(4) 0.027(4)
C21D 0.084(5) 0.075(4) 0.115(6) 0.019(4) 0.035(5) 0.028(4)
N2D 0.105(7) 0.088(6) 0.145(7) -0.001(6) 0.024(6) 0.020(6)
C22D 0.112(9) 0.096(9) 0.153(10) -0.012(8) 0.022(9) 0.021(8)
C23D 0.112(7) 0.089(7) 0.146(8) -0.002(7) 0.024(7) 0.022(6)
O3D 0.081(4) 0.075(4) 0.108(5) 0.029(4) 0.040(4) 0.025(4)
C31D 0.097(5) 0.090(4) 0.121(6) 0.026(4) 0.031(5) 0.023(4)
N3D 0.125(7) 0.100(6) 0.134(7) 0.030(6) 0.037(6) 0.021(6)
C32D 0.122(10) 0.072(9) 0.124(11) 0.030(9) 0.066(10) 0.051(9)
C33D 0.114(7) 0.094(6) 0.139(7) 0.032(6) 0.027(7) 0.015(6)
O4D 0.079(4) 0.075(4) 0.108(5) 0.030(4) 0.044(4) 0.027(4)
C41D 0.092(5) 0.081(4) 0.121(5) 0.027(4) 0.035(4) 0.023(4)
N4D 0.108(6) 0.093(6) 0.144(7) 0.010(6) 0.026(6) 0.020(5)
C42D 0.114(8) 0.090(7) 0.143(8) 0.008(7) 0.027(8) 0.020(7)
C43D 0.120(7) 0.097(7) 0.150(8) 0.001(7) 0.025(7) 0.020(6)
O5D 0.091(7) 0.072(6) 0.099(7) 0.008(6) 0.009(6) -0.007(6)
C51D 0.091(7) 0.067(6) 0.097(7) 0.012(6) 0.002(6) -0.006(6)
N5D 0.080(6) 0.023(4) 0.068(5) 0.006(4) -0.022(5) -0.006(4)
C52D 0.101(8) 0.075(7) 0.101(8) -0.001(7) 0.000(7) -0.004(7)
C53D 0.088(8) 0.051(7) 0.077(8) 0.000(6) 0.003(6) 0.000(6)
O6D 0.083(8) 0.098(9) 0.094(9) -0.019(8) 0.053(7) -0.017(8)
C61D 0.081(8) 0.074(8) 0.102(10) -0.010(8) 0.028(8) -0.016(7)
N6D 0.068(7) 0.063(7) 0.105(9) -0.010(7) 0.025(7) -0.003(6)
C62D 0.062(10) 0.055(9) 0.103(12) -0.002(9) 0.022(9) -0.009(8)
C63D 0.073(10) 0.084(10) 0.123(12) -0.004(10) 0.021(10) 0.006(9)

loop_
_atom_type_symbol
_atom_type_description
_atom_type_scat_dispersion_real
_atom_type_scat_dispersion_imag
_atom_type_scat_source
C C 0.0046 0.0022 'International Tables Vol C Tables 4.2.6.8 and 6.1.1.4'
H H 0.0000 0.0000 'International Tables Vol C Tables 4.2.6.8 and 6.1.1.4'
N N 0.0087 0.0044 'International Tables Vol C Tables 4.2.6.8 and 6.1.1.4'
O O 0.0147 0.0080 'International Tables Vol C Tables 4.2.6.8 and 6.1.1.4'
S S 0.1503 0.1565 'International Tables Vol C Tables 4.2.6.8 and 6.1.1.4'
Mn Mn 0.3578 0.8993 'International Tables Vol C Tables 4.2.6.8 and 6.1.1.4'

loop_
_geom_angle_atom_site_label_1
_geom_angle_atom_site_label_2
_geom_angle_atom_site_label_3
_geom_angle
_geom_angle_site_symmetry_1
_geom_angle_site_symmetry_3
_geom_angle_publ_flag
N11 Mn1 N12 73.24(10) . . ?
N11 Mn1 O11 97.31(11) . . ?
N11 Mn1 O12 141.44(11) . . ?
N12 Mn1 O11 102.63(11) . . ?
N12 Mn1 O12 86.11(10) . . ?
O11 Mn1 O12 55.27(10) . . ?
O21 Mn1 N11 136.53(9) . . ?
O21 Mn1 N12 88.76(10) . . ?
O21 Mn1 O11 125.50(10) . . ?
O21 Mn1 O12 73.05(9) . . ?
O23 Mn1 N11 96.84(10) 4_565 . ?
O23 Mn1 N12 167.32(10) 4_565 . ?
O23 Mn1 O11 86.21(10) 4_565 . ?
O23 Mn1 O12 106.48(9) 4_565 . ?
O23 Mn1 O21 93.49(10) 4_565 . ?
O12 Mn2 O24 85.08(11) . 4_565 ?
O12 Mn2 C31D 144.0(4) . . ?
O13 Mn2 O12 100.89(13) 3_655 . ?
O13 Mn2 O14 99.47(11) 3_655 4_556 ?
O13 Mn2 O21 174.88(10) 3_655 . ?
O13 Mn2 O24 91.03(10) 3_655 4_565 ?
O13 Mn2 O1D 87.0(6) 3_655 . ?
O13 Mn2 O2D 90.8(7) 3_655 . ?
O13 Mn2 O3D 87.5(7) 3_655 . ?
O13 Mn2 C31D 104.7(5) 3_655 . ?
O13 Mn2 O4D 89.1(8) 3_655 . ?
O14 Mn2 O12 87.59(12) 4_556 . ?
O14 Mn2 O21 85.64(9) 4_556 . ?
O14 Mn2 O24 168.18(10) 4_556 4_565 ?
O14 Mn2 O1D 99.5(7) 4_556 . ?
O14 Mn2 O2D 88.6(7) 4_556 . ?
O14 Mn2 O3D 92.7(8) 4_556 . ?
O14 Mn2 C31D 112.3(5) 4_556 . ?
O14 Mn2 O4D 95.7(8) 4_556 . ?
O21 Mn2 O12 78.95(9) . . ?
O21 Mn2 O24 83.85(9) . 4_565 ?
O21 Mn2 C31D 73.3(5) . . ?
O24 Mn2 C31D 69.7(5) 4_565 . ?
O1D Mn2 O12 168.5(8) . . ?
O1D Mn2 O21 92.5(7) . . ?
O1D Mn2 O24 86.4(7) . 4_565 ?
O2D Mn2 O12 168.2(8) . . ?
O2D Mn2 O21 89.6(7) . . ?
O2D Mn2 O24 96.7(7) . 4_565 ?
O3D Mn2 O12 171.5(6) . . ?
O3D Mn2 O21 92.6(7) . . ?
O3D Mn2 O24 93.2(8) . 4_565 ?
O3D Mn2 C31D 29.3(3) . . ?
O4D Mn2 O12 168.9(8) . . ?
O4D Mn2 O21 90.7(8) . . ?
O4D Mn2 O24 89.9(8) . 4_565 ?
C1 N11 Mn1 123.7(2) . . ?
C1 N11 C5 118.7(3) . . ?
C5 N11 Mn1 117.5(2) . . ?
C6 N12 Mn1 117.8(2) . . ?
C10 N12 Mn1 123.1(2) . . ?
C10 N12 C6 118.9(3) . . ?
N11 C1 H1 118.7 . . ?
N11 C1 C2 122.7(4) . . ?
C2 C1 H1 118.7 . . ?
C1 C2 H2 120.7 . . ?
C3 C2 C1 118.7(4) . . ?
C3 C2 H2 120.7 . . ?
C2 C3 H3 120.2 . . ?
C2 C3 C4 119.6(4) . . ?
C4 C3 H3 120.2 . . ?
C3 C4 H4 120.7 . . ?
C3 C4 C5 118.7(4) . . ?
C5 C4 H4 120.7 . . ?
N11 C5 C4 121.7(3) . . ?
N11 C5 C6 116.0(3) . . ?
C4 C5 C6 122.3(3) . . ?
N12 C6 C5 115.2(3) . . ?
N12 C6 C7 121.7(3) . . ?
C7 C6 C5 123.0(3) . . ?
C6 C7 H7 120.5 . . ?
C8 C7 C6 119.0(3) . . ?
C8 C7 H7 120.5 . . ?
C7 C8 H8 120.4 . . ?
C7 C8 C9 119.2(3) . . ?
C9 C8 H8 120.4 . . ?
C8 C9 H9 120.6 . . ?
C10 C9 C8 118.9(3) . . ?
C10 C9 H9 120.6 . . ?
N12 C10 C9 122.3(3) . . ?
N12 C10 H10 118.9 . . ?
C9 C10 H10 118.9 . . ?
C11 O11 Mn1 96.9(2) . . ?
Mn2 O12 Mn1 91.77(10) . . ?
C11 O12 Mn1 84.3(2) . . ?
C11 O12 Mn2 128.6(3) . . ?
C20 O13 Mn2 162.5(4) . 3_655 ?
C20 O14 Mn2 133.6(2) . 4 ?
Mn1 O21 Mn2 101.35(9) . . ?
C21 O21 Mn1 102.8(2) . . ?
C21 O21 Mn2 153.5(2) . . ?
O11 C11 O12 122.7(3) . . ?
O11 C11 C12 119.6(3) . . ?
O12 C11 C12 117.7(4) . . ?
C11 C12 S11 120.8(3) . . ?
C13 C12 C11 127.9(3) . . ?
C13 C12 S11 111.1(3) . . ?
C12 C13 H13 123.5 . . ?
C12 C13 C14 113.1(3) . . ?
C14 C13 H13 123.5 . . ?
C13 C14 H14 123.6 . . ?
C15 C14 C13 112.9(3) . . ?
C15 C14 H14 123.6 . . ?
C14 C15 C16 126.8(3) . . ?
C14 C15 S11 110.9(3) . . ?
C16 C15 S11 122.1(3) . . ?
C15 C16 S12 121.3(3) . . ?
C17 C16 C15 127.3(3) . . ?
C17 C16 S12 111.2(2) . . ?
C16 C17 H17 123.5 . . ?
C16 C17 C18 113.0(3) . . ?
C18 C17 H17 123.5 . . ?
C17 C18 H18 123.6 . . ?
C19 C18 C17 112.9(3) . . ?
C19 C18 H18 123.6 . . ?
C18 C19 C20 127.7(3) . . ?
C18 C19 S12 111.4(3) . . ?
C20 C19 S12 120.9(3) . . ?
O13 C20 O14 125.8(3) . . ?
O13 C20 C19 117.4(3) . . ?
O14 C20 C19 116.7(3) . . ?
C12 S11 C15 91.97(17) . . ?
C16 S12 C19 91.51(16) . . ?
C30 O23 Mn1 117.2(2) . 4_566 ?
C30 O24 Mn2 142.9(2) . 4_566 ?
O21 C21 C22 117.6(3) . . ?
O22 C21 O21 121.9(3) . . ?
O22 C21 C22 120.4(3) . . ?
C21 C22 S21 119.9(3) . . ?
C23 C22 C21 128.8(3) . . ?
C23 C22 S21 110.8(3) . . ?
C22 C23 H23 123.5 . . ?
C22 C23 C24 113.1(4) . . ?
C24 C23 H23 123.5 . . ?
C23 C24 H24 123.6 . . ?
C25 C24 C23 112.9(4) . . ?
C25 C24 H24 123.6 . . ?
C24 C25 C26 127.6(4) . . ?
C24 C25 S21 111.1(3) . . ?
C26 C25 S21 121.2(3) . . ?
C25 C26 S22 119.8(3) . . ?
C27 C26 C25 129.1(3) . . ?
C27 C26 S22 111.0(3) . . ?
C26 C27 H27 123.5 . . ?
C26 C27 C28 113.0(3) . . ?
C28 C27 H27 123.5 . . ?
C27 C28 H28 123.5 . . ?
C29 C28 C27 112.9(3) . . ?
C29 C28 H28 123.5 . . ?
C28 C29 C30 130.2(3) . . ?
C28 C29 S22 111.4(3) . . ?
C30 C29 S22 118.4(3) . . ?
O23 C30 C29 116.3(3) . . ?
O24 C30 O23 126.4(3) . . ?
O24 C30 C29 117.3(3) . . ?
C25 S21 C22 92.09(18) . . ?
C26 S22 C29 91.64(18) . . ?
C11D O1D Mn2 105.1(9) . . ?
O1D C11D H11D 115.5 . . ?
O1D C11D N1D 128.9(10) . . ?
N1D C11D H11D 115.5 . . ?
C11D N1D C12D 122.3(8) . . ?
C11D N1D C13D 122.1(7) . . ?
C12D N1D C13D 115.6(8) . . ?
N1D C12D H12A 109.5 . . ?
N1D C12D H12B 109.5 . . ?
N1D C12D H12C 109.5 . . ?
H12A C12D H12B 109.5 . . ?
H12A C12D H12C 109.5 . . ?
H12B C12D H12C 109.5 . . ?
N1D C13D H13A 109.5 . . ?
N1D C13D H13B 109.5 . . ?
N1D C13D H13C 109.5 . . ?
H13A C13D H13B 109.5 . . ?
H13A C13D H13C 109.5 . . ?
H13B C13D H13C 109.5 . . ?
C21D O2D Mn2 124.8(12) . . ?
O2D C21D H21D 114.8 . . ?
O2D C21D N2D 130.5(10) . . ?
N2D C21D H21D 114.8 . . ?
C21D N2D C22D 122.6(8) . . ?
C21D N2D C23D 122.0(7) . . ?
C22D N2D C23D 115.4(8) . . ?
N2D C22D H22A 109.5 . . ?
N2D C22D H22B 109.5 . . ?
N2D C22D H22C 109.5 . . ?
H22A C22D H22B 109.5 . . ?
H22A C22D H22C 109.5 . . ?
H22B C22D H22C 109.5 . . ?
N2D C23D H23A 109.5 . . ?
N2D C23D H23B 109.5 . . ?
N2D C23D H23C 109.5 . . ?
H23A C23D H23B 109.5 . . ?
H23A C23D H23C 109.5 . . ?
H23B C23D H23C 109.5 . . ?
C31D O3D Mn2 89.5(10) . . ?
Mn2 C31D H31D 56.4 . . ?
O3D C31D Mn2 61.2(7) . . ?
O3D C31D H31D 114.1 . . ?
O3D C31D N3D 131.7(10) . . ?
N3D C31D Mn2 159.1(11) . . ?
N3D C31D H31D 114.1 . . ?
C31D N3D C32D 122.8(8) . . ?
C31D N3D C33D 122.0(7) . . ?
C33D N3D C32D 115.2(8) . . ?
N3D C32D H32A 109.5 . . ?
N3D C32D H32B 109.5 . . ?
N3D C32D H32C 109.5 . . ?
H32A C32D H32B 109.5 . . ?
H32A C32D H32C 109.5 . . ?
H32B C32D H32C 109.5 . . ?
N3D C33D H33A 109.5 . . ?
N3D C33D H33B 109.5 . . ?
N3D C33D H33C 109.5 . . ?
H33A C33D H33B 109.5 . . ?
H33A C33D H33C 109.5 . . ?
H33B C33D H33C 109.5 . . ?
C41D O4D Mn2 136.9(15) . . ?
O4D C41D H41D 114.2 . . ?
O4D C41D N4D 131.7(10) . . ?
N4D C41D H41D 114.2 . . ?
C41D N4D C42D 121.9(8) . . ?
C41D N4D C43D 121.6(7) . . ?
C42D N4D C43D 116.5(8) . . ?
N4D C42D H42A 109.5 . . ?
N4D C42D H42B 109.5 . . ?
N4D C42D H42C 109.5 . . ?
H42A C42D H42B 109.5 . . ?
H42A C42D H42C 109.5 . . ?
H42B C42D H42C 109.5 . . ?
N4D C43D H43A 109.5 . . ?
N4D C43D H43B 109.5 . . ?
N4D C43D H43C 109.5 . . ?
H43A C43D H43B 109.5 . . ?
H43A C43D H43C 109.5 . . ?
H43B C43D H43C 109.5 . . ?
O5D C51D H51D 114.4 . . ?
O5D C51D N5D 131.2(10) . . ?
N5D C51D H51D 114.4 . . ?
C51D N5D C52D 121.9(7) . . ?
C51D N5D C53D 122.6(7) . . ?
C53D N5D C52D 115.0(7) . . ?
N5D C52D H52A 109.5 . . ?
N5D C52D H52B 109.5 . . ?
N5D C52D H52C 109.5 . . ?
H52A C52D H52B 109.5 . . ?
H52A C52D H52C 109.5 . . ?
H52B C52D H52C 109.5 . . ?
N5D C53D H53A 109.5 . . ?
N5D C53D H53B 109.5 . . ?
N5D C53D H53C 109.5 . . ?
H53A C53D H53B 109.5 . . ?
H53A C53D H53C 109.5 . . ?
H53B C53D H53C 109.5 . . ?
O6D C61D H61D 114.9 . . ?
O6D C61D N6D 130.2(10) . . ?
N6D C61D H61D 114.9 . . ?
C61D N6D C62D 122.3(8) . . ?
C61D N6D C63D 122.4(7) . . ?
C63D N6D C62D 115.2(7) . . ?
N6D C62D H62A 109.5 . . ?
N6D C62D H62B 109.5 . . ?
N6D C62D H62C 109.5 . . ?
H62A C62D H62B 109.5 . . ?
H62A C62D H62C 109.5 . . ?
H62B C62D H62C 109.5 . . ?
N6D C63D H63A 109.5 . . ?
N6D C63D H63B 109.5 . . ?
N6D C63D H63C 109.5 . . ?
H63A C63D H63B 109.5 . . ?
H63A C63D H63C 109.5 . . ?
H63B C63D H63C 109.5 . . ?

loop_
_geom_bond_atom_site_label_1
_geom_bond_atom_site_label_2
_geom_bond_distance
_geom_bond_site_symmetry_2
_geom_bond_publ_flag
Mn1 N11 2.228(3) . yes
Mn1 N12 2.234(3) . yes
Mn1 O11 2.239(3) . yes
Mn1 O12 2.506(3) . yes
Mn1 O21 2.183(2) . yes
Mn1 O23 2.113(2) 4_565 yes
Mn2 O12 2.208(3) . yes
Mn2 O13 2.086(3) 3_655 yes
Mn2 O14 2.127(3) 4_556 yes
Mn2 O21 2.200(2) . yes
Mn2 O24 2.227(3) 4_565 yes
Mn2 O1D 2.170(8) . yes
Mn2 O2D 2.189(8) . yes
Mn2 O3D 2.184(8) . yes
Mn2 C31D 2.493(16) . ?
Mn2 O4D 2.179(8) . yes
N11 C1 1.342(4) . ?
N11 C5 1.348(5) . ?
N12 C6 1.345(4) . ?
N12 C10 1.343(4) . ?
C1 H1 0.9500 . ?
C1 C2 1.384(5) . ?
C2 H2 0.9500 . ?
C2 C3 1.377(6) . ?
C3 H3 0.9500 . ?
C3 C4 1.388(5) . ?
C4 H4 0.9500 . ?
C4 C5 1.396(5) . ?
C5 C6 1.495(5) . ?
C6 C7 1.393(5) . ?
C7 H7 0.9500 . ?
C7 C8 1.378(5) . ?
C8 H8 0.9500 . ?
C8 C9 1.388(5) . ?
C9 H9 0.9500 . ?
C9 C10 1.380(5) . ?
C10 H10 0.9500 . ?
O11 C11 1.253(5) . ?
O12 C11 1.269(5) . ?
O13 C20 1.250(5) . ?
O14 C20 1.265(4) . ?
O21 C21 1.285(4) . ?
O22 C21 1.241(4) . ?
C11 C12 1.482(5) . ?
C12 C13 1.365(5) . ?
C12 S11 1.717(3) . ?
C13 H13 0.9500 . ?
C13 C14 1.408(5) . ?
C14 H14 0.9500 . ?
C14 C15 1.367(5) . ?
C15 C16 1.460(4) . ?
C15 S11 1.724(3) . ?
C16 C17 1.363(5) . ?
C16 S12 1.723(3) . ?
C17 H17 0.9500 . ?
C17 C18 1.410(5) . ?
C18 H18 0.9500 . ?
C18 C19 1.359(5) . ?
C19 C20 1.482(5) . ?
C19 S12 1.725(3) . ?
O23 C30 1.270(4) . ?
O24 C30 1.254(4) . ?
C21 C22 1.476(5) . ?
C22 C23 1.352(6) . ?
C22 S21 1.721(3) . ?
C23 H23 0.9500 . ?
C23 C24 1.414(6) . ?
C24 H24 0.9500 . ?
C24 C25 1.357(6) . ?
C25 C26 1.454(5) . ?
C25 S21 1.712(4) . ?
C26 C27 1.377(5) . ?
C26 S22 1.723(4) . ?
C27 H27 0.9500 . ?
C27 C28 1.404(5) . ?
C28 H28 0.9500 . ?
C28 C29 1.368(5) . ?
C29 C30 1.483(5) . ?
C29 S22 1.727(4) . ?
O1D C11D 1.251(9) . ?
C11D H11D 0.9500 . ?
C11D N1D 1.320(8) . ?
N1D C12D 1.450(8) . ?
N1D C13D 1.460(9) . ?
C12D H12A 0.9800 . ?
C12D H12B 0.9800 . ?
C12D H12C 0.9800 . ?
C13D H13A 0.9800 . ?
C13D H13B 0.9800 . ?
C13D H13C 0.9800 . ?
O2D C21D 1.239(9) . ?
C21D H21D 0.9500 . ?
C21D N2D 1.318(8) . ?
N2D C22D 1.455(8) . ?
N2D C23D 1.460(9) . ?
C22D H22A 0.9800 . ?
C22D H22B 0.9800 . ?
C22D H22C 0.9800 . ?
C23D H23A 0.9800 . ?
C23D H23B 0.9800 . ?
C23D H23C 0.9800 . ?
O3D C31D 1.219(9) . ?
C31D H31D 0.9500 . ?
C31D N3D 1.313(8) . ?
N3D C32D 1.455(8) . ?
N3D C33D 1.454(9) . ?
C32D H32A 0.9800 . ?
C32D H32B 0.9800 . ?
C32D H32C 0.9800 . ?
C33D H33A 0.9800 . ?
C33D H33B 0.9800 . ?
C33D H33C 0.9800 . ?
O4D C41D 1.213(9) . ?
C41D H41D 0.9500 . ?
C41D N4D 1.325(8) . ?
N4D C42D 1.448(8) . ?
N4D C43D 1.455(9) . ?
C42D H42A 0.9800 . ?
C42D H42B 0.9800 . ?
C42D H42C 0.9800 . ?
C43D H43A 0.9800 . ?
C43D H43B 0.9800 . ?
C43D H43C 0.9800 . ?
O5D C51D 1.219(9) . ?
C51D H51D 0.9500 . ?
C51D N5D 1.314(8) . ?
N5D C52D 1.461(8) . ?
N5D C53D 1.451(8) . ?
C52D H52A 0.9800 . ?
C52D H52B 0.9800 . ?
C52D H52C 0.9800 . ?
C53D H53A 0.9800 . ?
C53D H53B 0.9800 . ?
C53D H53C 0.9800 . ?
O6D C61D 1.239(9) . ?
C61D H61D 0.9500 . ?
C61D N6D 1.319(8) . ?
N6D C62D 1.458(8) . ?
N6D C63D 1.454(9) . ?
C62D H62A 0.9800 . ?
C62D H62B 0.9800 . ?
C62D H62C 0.9800 . ?
C63D H63A 0.9800 . ?
C63D H63B 0.9800 . ?
C63D H63C 0.9800 . ?
